data_2312147
loop_
_publ_author_name
'Murtaza, Ghulam'
'Khan, Majid'
'Farooq, Saba'
'Choudhary, M. Iqbal'
'Yousuf, Sammer'

_publ_section_title
;
 New cocrystals of heterocyclic drugs: structural, antileishmanial,
 larvicidal and urease inhibition studies.
;
_journal_coeditor_code EF3042
_journal_issue 'Pt 6'
_journal_name_full 'Acta crystallographica. Section C, Structural chemistry'
_journal_page_first 237
_journal_page_last 248
_journal_paper_doi 10.1107/S2053229623003753
_journal_volume 79
_journal_year 2023
_chemical_formula_iupac 'C5 H5 N3 O1, C9 H8 O4'
_chemical_formula_moiety 'C5 H5 N3 O1, C9 H8 O4'
_chemical_formula_sum 'C14 H13 N3 O5'
_chemical_formula_weight 303.27
_chemical_name_systematic
;
Pyrazine-2-carboxamide; 2-(carboxymethyl)benzoic acid
;
_space_group_crystal_system monoclinic
_space_group_IT_number 14
_space_group_name_Hall '-P 2yn'
_space_group_name_H-M_alt 'P 1 21/n 1'
_atom_sites_solution_hydrogens geom
_audit_creation_method SHELXL-2018/3
_cell_angle_alpha 90
_cell_angle_beta 112.809(2)
_cell_angle_gamma 90
_cell_formula_units_Z 4
_cell_length_a 15.3082(9)
_cell_length_b 5.2020(3)
_cell_length_c 18.6832(11)
_cell_measurement_reflns_used 9936
_cell_measurement_temperature 100(2)
_cell_measurement_theta_max 72.59
_cell_measurement_theta_min 4.76
_cell_volume 1371.46(14)
_computing_cell_refinement
;
SAINT (Bruker, 2016)
;
_computing_data_collection
;
APEX3 (Bruker, 2016)
;
_computing_data_reduction
;
SAINT (Bruker, 2016)
;
_computing_molecular_graphics
;
ORTEP-3 for Windows (Farrugia, 2012) and
Mercury (Macrae <i>et al.</i>,  2020)
;
_computing_publication_material
;
PLATON (Spek, 2020)
;
_computing_structure_refinement
;
SHELXL2018 (Sheldrick, 2015<i>b</i>)
;
_computing_structure_solution
;
SHELXT2014 (Sheldrick, 2015<i>a</i>)
;
_diffrn_ambient_temperature 100(2)
_diffrn_measured_fraction_theta_full 0.992
_diffrn_measured_fraction_theta_max 0.991
_diffrn_measurement_device_type 'Bruker APEXII CCD'
_diffrn_measurement_method '\f and \w scans'
_diffrn_radiation_type CuK\a
_diffrn_radiation_wavelength 1.54178
_diffrn_reflns_av_unetI/netI 0.0378
_diffrn_reflns_limit_h_max 17
_diffrn_reflns_limit_h_min -18
_diffrn_reflns_limit_k_max 6
_diffrn_reflns_limit_k_min 0
_diffrn_reflns_limit_l_max 23
_diffrn_reflns_limit_l_min 0
_diffrn_reflns_number 2701
_diffrn_reflns_theta_full 67.679
_diffrn_reflns_theta_max 72.587
_diffrn_reflns_theta_min 3.188
_diffrn_source Cu
_exptl_absorpt_coefficient_mu 0.964
_exptl_absorpt_correction_T_max 0.944
_exptl_absorpt_correction_T_min 0.831
_exptl_absorpt_correction_type multi-scan
_exptl_absorpt_process_details
;
(SADABS; Bruker, 2016)
;
_exptl_crystal_colour colourless
_exptl_crystal_density_diffrn 1.469
_exptl_crystal_description plate
_exptl_crystal_F_000 632
_exptl_crystal_size_max 0.200
_exptl_crystal_size_mid 0.170
_exptl_crystal_size_min 0.060
_refine_diff_density_max 0.394
_refine_diff_density_min -0.308
_refine_ls_extinction_method none
_refine_ls_goodness_of_fit_ref 1.198
_refine_ls_hydrogen_treatment constr
_refine_ls_matrix_type full
_refine_ls_number_parameters 202
_refine_ls_number_reflns 2701
_refine_ls_number_restraints 0
_refine_ls_restrained_S_all 1.198
_refine_ls_R_factor_all 0.0679
_refine_ls_R_factor_gt 0.0606
_refine_ls_shift/su_max 0.000
_refine_ls_shift/su_mean 0.000
_refine_ls_structure_factor_coef Fsqd
_refine_ls_weighting_details 'w=1/[\s^2^(Fo^2^)+(0.1217P)^2^+2.2971P] where P=(Fo^2^+2Fc^2^)/3'
_refine_ls_weighting_scheme calc
_refine_ls_wR_factor_gt 0.2124
_refine_ls_wR_factor_ref 0.2249
_reflns_number_gt 2409
_reflns_number_total 2701
_reflns_threshold_expression 'I > 2\s(I)'
_cod_data_source_file ef3042sup1.cif
_cod_data_source_block PYZHMA
_cod_original_sg_symbol_H-M 'P 21/n'
_cod_database_code 2312147
_shelx_space_group_comment
;
The symmetry employed for this shelxl refinement is uniquely defined
by the following loop, which should always be used as a source of
symmetry information in preference to the above space-group names.
They are only intended as comments.
;
_shelx_estimated_absorpt_t_min 0.831
_shelx_estimated_absorpt_t_max 0.944

loop_
_space_group_symop_operation_xyz
'x, y, z'
'-x+1/2, y+1/2, -z+1/2'
'-x, -y, -z'
'x-1/2, -y-1/2, z-1/2'

loop_
_atom_site_type_symbol
_atom_site_label
_atom_site_fract_x
_atom_site_fract_y
_atom_site_fract_z
_atom_site_U_iso_or_equiv
_atom_site_adp_type
_atom_site_calc_flag
_atom_site_occupancy
_atom_site_disorder_assembly
_atom_site_disorder_group
O O1 0.81778(14) -0.1424(4) 0.55153(12) 0.0142(5) Uani d 1 . .
O O2 0.57323(15) -0.0654(4) 0.28945(12) 0.0172(5) Uani d 1 . .
O O3 0.57199(15) -0.1657(4) 0.40542(12) 0.0173(5) Uani d 1 . .
H H3C 0.610436 -0.278973 0.404103 0.026 Uiso calc 1 . .
O O4 0.48236(15) 0.1382(4) 0.10418(12) 0.0170(5) Uani d 1 . .
O O5 0.37276(14) 0.0291(4) 0.15013(12) 0.0140(5) Uani d 1 . .
H H5 0.360608 -0.085722 0.116036 0.021 Uiso calc 1 . .
N N1 0.84566(18) 0.1608(5) 0.39119(14) 0.0147(5) Uani d 1 . .
N N2 0.70078(17) 0.4682(5) 0.40127(14) 0.0155(6) Uani d 1 . .
N N3 0.91888(17) -0.2280(5) 0.49235(14) 0.0143(5) Uani d 1 . .
H H3B 0.944964 -0.358319 0.523304 0.017 Uiso calc 1 . .
H H3A 0.938685 -0.185716 0.455557 0.017 Uiso calc 1 . .
C C1 0.80965(19) 0.1217(5) 0.44526(16) 0.0115(6) Uani d 1 . .
C C2 0.7381(2) 0.2740(6) 0.45111(16) 0.0137(6) Uani d 1 . .
H H2 0.715310 0.240216 0.490809 0.016 Uiso calc 1 . .
C C3 0.7365(2) 0.5082(6) 0.34753(17) 0.0161(6) Uani d 1 . .
H H3 0.711585 0.644002 0.311309 0.019 Uiso calc 1 . .
C C4 0.8093(2) 0.3574(6) 0.34273(16) 0.0152(6) Uani d 1 . .
H H4 0.833640 0.395209 0.304213 0.018 Uiso calc 1 . .
C C5 0.85015(19) -0.0961(6) 0.50110(16) 0.0121(6) Uani d 1 . .
C C6 0.5426(2) -0.0312(6) 0.33989(16) 0.0137(6) Uani d 1 . .
C C7 0.4696(2) 0.1652(6) 0.33570(16) 0.0133(6) Uani d 1 . .
C C8 0.4395(2) 0.3514(5) 0.27599(16) 0.0118(6) Uani d 1 . .
C C9 0.3697(2) 0.5265(6) 0.27490(17) 0.0146(6) Uani d 1 . .
H H9 0.348695 0.653115 0.235189 0.018 Uiso calc 1 . .
C C10 0.3304(2) 0.5198(6) 0.33026(19) 0.0179(7) Uani d 1 . .
H H10 0.282920 0.640530 0.328142 0.021 Uiso calc 1 . .
C C11 0.3604(2) 0.3369(6) 0.38888(18) 0.0184(7) Uani d 1 . .
H H11 0.333654 0.332033 0.427045 0.022 Uiso calc 1 . .
C C12 0.4296(2) 0.1615(6) 0.39129(17) 0.0163(6) Uani d 1 . .
H H12 0.450200 0.036521 0.431493 0.020 Uiso calc 1 . .
C C13 0.4783(2) 0.3717(5) 0.21315(16) 0.0127(6) Uani d 1 . .
H H13A 0.548306 0.366262 0.237951 0.015 Uiso calc 1 . .
H H13B 0.460248 0.541436 0.187716 0.015 Uiso calc 1 . .
C C14 0.4456(2) 0.1663(5) 0.15115(16) 0.0119(6) Uani d 1 . .

loop_
_atom_site_aniso_label
_atom_site_aniso_U_11
_atom_site_aniso_U_22
_atom_site_aniso_U_33
_atom_site_aniso_U_12
_atom_site_aniso_U_13
_atom_site_aniso_U_23
O1 0.0144(10) 0.0174(10) 0.0125(10) 0.0035(8) 0.0070(8) 0.0022(8)
O2 0.0172(10) 0.0192(11) 0.0155(10) 0.0041(8) 0.0066(8) 0.0005(8)
O3 0.0181(11) 0.0194(11) 0.0137(10) 0.0057(8) 0.0054(8) 0.0041(8)
O4 0.0194(11) 0.0190(11) 0.0177(10) -0.0046(9) 0.0129(9) -0.0033(8)
O5 0.0133(10) 0.0162(10) 0.0138(10) -0.0038(8) 0.0066(8) -0.0031(8)
N1 0.0149(12) 0.0162(12) 0.0117(11) 0.0000(10) 0.0036(10) -0.0004(9)
N2 0.0123(12) 0.0160(12) 0.0137(12) 0.0012(10) 0.0002(9) 0.0021(10)
N3 0.0142(12) 0.0163(12) 0.0135(12) 0.0037(10) 0.0066(9) 0.0032(9)
C1 0.0115(13) 0.0117(13) 0.0096(13) -0.0002(10) 0.0024(10) 0.0001(10)
C2 0.0120(13) 0.0161(14) 0.0105(13) -0.0010(11) 0.0016(10) -0.0008(11)
C3 0.0165(14) 0.0161(14) 0.0114(13) -0.0006(11) 0.0008(11) 0.0020(10)
C4 0.0172(14) 0.0189(14) 0.0083(13) -0.0024(11) 0.0036(11) 0.0009(10)
C5 0.0108(13) 0.0134(13) 0.0096(12) -0.0017(10) 0.0010(10) -0.0017(10)
C6 0.0119(13) 0.0134(13) 0.0117(13) -0.0023(11) 0.0003(10) -0.0013(10)
C7 0.0131(13) 0.0146(14) 0.0103(13) -0.0012(11) 0.0025(11) -0.0014(10)
C8 0.0112(13) 0.0128(13) 0.0102(13) -0.0033(10) 0.0026(10) -0.0031(10)
C9 0.0127(13) 0.0143(14) 0.0151(14) 0.0006(11) 0.0034(11) 0.0012(11)
C10 0.0152(13) 0.0179(15) 0.0225(15) 0.0017(12) 0.0093(12) -0.0011(12)
C11 0.0175(15) 0.0256(16) 0.0159(14) -0.0007(12) 0.0108(12) -0.0011(12)
C12 0.0165(14) 0.0196(15) 0.0116(13) -0.0007(11) 0.0041(11) 0.0016(11)
C13 0.0126(13) 0.0127(13) 0.0121(13) -0.0020(11) 0.0041(11) 0.0009(11)
C14 0.0110(13) 0.0134(13) 0.0104(13) 0.0014(10) 0.0031(10) 0.0027(10)

loop_
_atom_type_symbol
_atom_type_description
_atom_type_scat_dispersion_real
_atom_type_scat_dispersion_imag
_atom_type_scat_source
C C 0.0181 0.0091 'International Tables Vol C Tables 4.2.6.8 and 6.1.1.4'
H H 0.0000 0.0000 'International Tables Vol C Tables 4.2.6.8 and 6.1.1.4'
N N 0.0311 0.0180 'International Tables Vol C Tables 4.2.6.8 and 6.1.1.4'
O O 0.0492 0.0322 'International Tables Vol C Tables 4.2.6.8 and 6.1.1.4'

loop_
_geom_angle_atom_site_label_1
_geom_angle_atom_site_label_2
_geom_angle_atom_site_label_3
_geom_angle_site_symmetry_1
_geom_angle_site_symmetry_3
_geom_angle
_geom_angle_publ_flag
C6 O3 H3C . . 109.5 ?
C14 O5 H5 . . 109.5 ?
C4 N1 C1 . . 116.2(3) ?
C3 N2 C2 . . 116.9(3) ?
C5 N3 H3B . . 120.0 ?
C5 N3 H3A . . 120.0 ?
H3B N3 H3A . . 120.0 ?
N1 C1 C2 . . 122.7(3) ?
N1 C1 C5 . . 117.3(3) ?
C2 C1 C5 . . 120.1(3) ?
N2 C2 C1 . . 120.7(3) ?
N2 C2 H2 . . 119.7 ?
C1 C2 H2 . . 119.7 ?
N2 C3 C4 . . 122.2(3) ?
N2 C3 H3 . . 118.9 ?
C4 C3 H3 . . 118.9 ?
N1 C4 C3 . . 121.4(3) ?
N1 C4 H4 . . 119.3 ?
C3 C4 H4 . . 119.3 ?
O1 C5 N3 . . 124.3(3) ?
O1 C5 C1 . . 119.5(3) ?
N3 C5 C1 . . 116.2(3) ?
O2 C6 O3 . . 122.8(3) ?
O2 C6 C7 . . 124.3(3) ?
O3 C6 C7 . . 112.8(2) ?
C12 C7 C8 . . 119.6(3) ?
C12 C7 C6 . . 119.1(3) ?
C8 C7 C6 . . 121.3(3) ?
C9 C8 C7 . . 118.2(3) ?
C9 C8 C13 . . 118.1(3) ?
C7 C8 C13 . . 123.7(3) ?
C10 C9 C8 . . 121.6(3) ?
C10 C9 H9 . . 119.2 ?
C8 C9 H9 . . 119.2 ?
C9 C10 C11 . . 120.1(3) ?
C9 C10 H10 . . 120.0 ?
C11 C10 H10 . . 120.0 ?
C12 C11 C10 . . 119.4(3) ?
C12 C11 H11 . . 120.3 ?
C10 C11 H11 . . 120.3 ?
C11 C12 C7 . . 121.2(3) ?
C11 C12 H12 . . 119.4 ?
C7 C12 H12 . . 119.4 ?
C8 C13 C14 . . 115.7(2) ?
C8 C13 H13A . . 108.4 ?
C14 C13 H13A . . 108.4 ?
C8 C13 H13B . . 108.4 ?
C14 C13 H13B . . 108.4 ?
H13A C13 H13B . . 107.4 ?
O4 C14 O5 . . 123.2(3) ?
O4 C14 C13 . . 121.9(3) ?
O5 C14 C13 . . 114.8(2) ?

loop_
_geom_bond_atom_site_label_1
_geom_bond_atom_site_label_2
_geom_bond_site_symmetry_2
_geom_bond_distance
_geom_bond_publ_flag
O1 C5 . 1.246(4) ?
O2 C6 . 1.217(4) ?
O3 C6 . 1.328(4) ?
O3 H3C . 0.8400 ?
O4 C14 . 1.221(4) ?
O5 C14 . 1.318(3) ?
O5 H5 . 0.8400 ?
N1 C4 . 1.336(4) ?
N1 C1 . 1.341(4) ?
N2 C3 . 1.333(4) ?
N2 C2 . 1.342(4) ?
N3 C5 . 1.318(4) ?
N3 H3B . 0.8800 ?
N3 H3A . 0.8800 ?
C1 C2 . 1.390(4) ?
C1 C5 . 1.502(4) ?
C2 H2 . 0.9500 ?
C3 C4 . 1.394(4) ?
C3 H3 . 0.9500 ?
C4 H4 . 0.9500 ?
C6 C7 . 1.493(4) ?
C7 C12 . 1.395(4) ?
C7 C8 . 1.413(4) ?
C8 C9 . 1.398(4) ?
C8 C13 . 1.511(4) ?
C9 C10 . 1.383(4) ?
C9 H9 . 0.9500 ?
C10 C11 . 1.388(4) ?
C10 H10 . 0.9500 ?
C11 C12 . 1.386(4) ?
C11 H11 . 0.9500 ?
C12 H12 . 0.9500 ?
C13 C14 . 1.511(4) ?
C13 H13A . 0.9900 ?
C13 H13B . 0.9900 ?

loop_
_geom_hbond_atom_site_label_D
_geom_hbond_atom_site_label_H
_geom_hbond_atom_site_label_A
_geom_hbond_site_symmetry_A
_geom_hbond_distance_DH
_geom_hbond_distance_HA
_geom_hbond_distance_DA
_geom_hbond_angle_DHA
_geom_hbond_publ_flag
O5 H5 O1 4 0.84 1.81 2.636(3) 168.0 yes
O3 H3C N2 1_545 0.84 1.92 2.764(3) 178.6 yes
N3 H3B O4 4_656 0.88 2.01 2.879(3) 166.9 yes
N3 H3A O4 2_645 0.88 2.14 2.853(3) 137.3 yes
C4 H4 O2 2_655 0.95 2.66 3.596(4) 169.0 yes
C3 H3 O2 1_565 0.95 2.50 3.201(4) 130.3 yes

loop_
_geom_torsion_atom_site_label_1
_geom_torsion_atom_site_label_2
_geom_torsion_atom_site_label_3
_geom_torsion_atom_site_label_4
_geom_torsion_site_symmetry_1
_geom_torsion_site_symmetry_2
_geom_torsion_site_symmetry_3
_geom_torsion_site_symmetry_4
_geom_torsion
_geom_torsion_publ_flag
C4 N1 C1 C2 . . . . 0.5(4) ?
C4 N1 C1 C5 . . . . -179.2(2) ?
C3 N2 C2 C1 . . . . -0.9(4) ?
N1 C1 C2 N2 . . . . 0.8(4) ?
C5 C1 C2 N2 . . . . -179.6(2) ?
C2 N2 C3 C4 . . . . -0.1(4) ?
C1 N1 C4 C3 . . . . -1.5(4) ?
N2 C3 C4 N1 . . . . 1.4(5) ?
N1 C1 C5 O1 . . . . -178.8(2) ?
C2 C1 C5 O1 . . . . 1.5(4) ?
N1 C1 C5 N3 . . . . 0.8(4) ?
C2 C1 C5 N3 . . . . -178.8(3) ?
O2 C6 C7 C12 . . . . 170.5(3) ?
O3 C6 C7 C12 . . . . -10.1(4) ?
O2 C6 C7 C8 . . . . -8.5(4) ?
O3 C6 C7 C8 . . . . 170.9(3) ?
C12 C7 C8 C9 . . . . -0.1(4) ?
C6 C7 C8 C9 . . . . 178.9(3) ?
C12 C7 C8 C13 . . . . 180.0(3) ?
C6 C7 C8 C13 . . . . -1.0(4) ?
C7 C8 C9 C10 . . . . -0.1(4) ?
C13 C8 C9 C10 . . . . 179.8(3) ?
C8 C9 C10 C11 . . . . 0.2(5) ?
C9 C10 C11 C12 . . . . -0.1(5) ?
C10 C11 C12 C7 . . . . -0.1(5) ?
C8 C7 C12 C11 . . . . 0.3(4) ?
C6 C7 C12 C11 . . . . -178.8(3) ?
C9 C8 C13 C14 . . . . -106.2(3) ?
C7 C8 C13 C14 . . . . 73.7(4) ?
C8 C13 C14 O4 . . . . -168.8(3) ?
C8 C13 C14 O5 . . . . 13.8(4) ?

_cod_database_fobs_code 2312147
